data_4065287
loop_
_publ_author_name
'Naziruddin, Abbas Raja'
'Hepp, Alexander'
'Pape, Tania'
'Hahn, F. Ekkehardt'

_publ_section_title
;
 Synthesis of Rhodium(I) Complexes Bearing Bidentate NH,NR-NHC/Phosphine
 Ligands
;
_journal_issue 21
_journal_name_full Organometallics
_journal_page_first 5859
_journal_paper_doi 10.1021/om200689r
_journal_volume 30
_journal_year 2011
_chemical_formula_sum 'C19 H31 N2 P'
_chemical_formula_weight 318.43
_chemical_name_systematic
; 
 ? 
;
_space_group_IT_number 2
_symmetry_cell_setting triclinic
_symmetry_space_group_name_Hall '-P 1'
_symmetry_space_group_name_H-M 'P -1'
_atom_sites_solution_hydrogens geom
_atom_sites_solution_primary direct
_atom_sites_solution_secondary difmap
_audit_creation_method SHELXL-97
_cell_angle_alpha 101.262(3)
_cell_angle_beta 110.223(2)
_cell_angle_gamma 90.239(3)
_cell_formula_units_Z 4
_cell_length_a 11.8331(5)
_cell_length_b 11.8394(6)
_cell_length_c 14.7275(6)
_cell_measurement_reflns_used 900
_cell_measurement_temperature 153(2)
_cell_measurement_theta_max 75
_cell_measurement_theta_min 1
_cell_volume 1893.03(15)
_computing_cell_refinement 'SAINT (Bruker AXS, 2000)'
_computing_data_collection 'SMART (Bruker AXS, 2000)'
_computing_data_reduction 'SAINT,SADABS (Bruker AXS, 2000)'
_computing_molecular_graphics
;
ORTEP3,L.J. Farrugia, J. Appl. Cryst. (1997) 30, 565
;
_computing_structure_refinement
;
SHELXL-97, G. M. Sheldrick, Acta Cryst. (2008) A64, 112-122
;
_computing_structure_solution
;
SHELXS-97 , G. M. Sheldrick, Acta Cryst. (2008) A64, 112-122
;
_diffrn_ambient_temperature 153(2)
_diffrn_detector_area_resol_mean 80
_diffrn_measured_fraction_theta_full 0.868
_diffrn_measured_fraction_theta_max 0.868
_diffrn_measurement_device_type 'CCD area detector'
_diffrn_measurement_method 'Omega and Phi scans'
_diffrn_radiation_monochromator goebel-mirror
_diffrn_radiation_source 'rotating anode'
_diffrn_radiation_type CuK\a
_diffrn_radiation_wavelength 1.54178
_diffrn_reflns_av_R_equivalents 0.0534
_diffrn_reflns_av_sigmaI/netI 0.0678
_diffrn_reflns_limit_h_max 14
_diffrn_reflns_limit_h_min -13
_diffrn_reflns_limit_k_max 12
_diffrn_reflns_limit_k_min -13
_diffrn_reflns_limit_l_max 17
_diffrn_reflns_limit_l_min -15
_diffrn_reflns_number 11114
_diffrn_reflns_theta_full 71.50
_diffrn_reflns_theta_max 71.50
_diffrn_reflns_theta_min 3.27
_exptl_absorpt_coefficient_mu 1.258
_exptl_absorpt_correction_T_max 0.9398
_exptl_absorpt_correction_T_min 0.6743
_exptl_absorpt_correction_type multi-scan
_exptl_absorpt_process_details
; 
 Corrections were done with the SADABS program, utilizing the none merged
 raw data obtained from the integration process. Integration and final cell
 refinement were done with SAINT.

 SADABS reports ratio of Tmin/Tmax = 0.640819   

;
_exptl_crystal_colour 'pale yellow'
_exptl_crystal_density_diffrn 1.117
_exptl_crystal_density_method 'not measured'
_exptl_crystal_description 'transparent plate'
_exptl_crystal_F_000 696
_exptl_crystal_size_max 0.34
_exptl_crystal_size_mid 0.12
_exptl_crystal_size_min 0.05
_refine_diff_density_max 0.540
_refine_diff_density_min -0.317
_refine_diff_density_rms 0.058
_refine_ls_extinction_method none
_refine_ls_goodness_of_fit_ref 0.996
_refine_ls_hydrogen_treatment noref
_refine_ls_matrix_type full
_refine_ls_number_parameters 413
_refine_ls_number_reflns 6406
_refine_ls_number_restraints 0
_refine_ls_restrained_S_all 0.996
_refine_ls_R_factor_all 0.0659
_refine_ls_R_factor_gt 0.0528
_refine_ls_shift/su_max 0.000
_refine_ls_shift/su_mean 0.000
_refine_ls_structure_factor_coef Fsqd
_refine_ls_weighting_details 'calc w=1/[\s^2^(Fo^2^)+(0.0928P)^2^+0.0000P] where P=(Fo^2^+2Fc^2^)/3'
_refine_ls_weighting_scheme calc
_refine_ls_wR_factor_gt 0.1439
_refine_ls_wR_factor_ref 0.1514
_reflns_number_gt 4974
_reflns_number_total 6406
_reflns_threshold_expression >2sigma(I)
_cod_data_source_file om200689r_si_001.cif
_cod_data_source_block sad_ligand_4
_cod_original_sg_symbol_H-M P-1
_cod_database_code 4065287

loop_
_symmetry_equiv_pos_as_xyz
'x, y, z'
'-x, -y, -z'

loop_
_atom_site_label
_atom_site_type_symbol
_atom_site_fract_x
_atom_site_fract_y
_atom_site_fract_z
_atom_site_U_iso_or_equiv
_atom_site_adp_type
_atom_site_occupancy
_atom_site_symmetry_multiplicity
_atom_site_calc_flag
_atom_site_refinement_flags
P1 P 1.07562(5) 0.35470(5) 0.22327(4) 0.02708(16) Uani 1 1 d .
C1 C 1.1295(2) 0.1400(2) 0.04278(18) 0.0387(6) Uani 1 1 d .
H1 H 1.1802 0.1479 0.1101 0.046 Uiso 1 1 calc R
N1 N 1.00734(18) 0.14437(16) 0.01413(14) 0.0338(4) Uani 1 1 d .
N2 N 1.17160(19) 0.12412(18) -0.03000(15) 0.0414(5) Uani 1 1 d .
C2 C 0.9653(2) 0.12974(19) -0.08782(16) 0.0310(5) Uani 1 1 d .
C3 C 1.0682(2) 0.11638(19) -0.11429(17) 0.0339(5) Uani 1 1 d .
C4 C 1.0568(2) 0.0936(2) -0.21329(18) 0.0381(6) Uani 1 1 d .
H4 H 1.1263 0.0845 -0.2315 0.046 Uiso 1 1 calc R
C5 C 0.9429(2) 0.0844(2) -0.28533(18) 0.0370(5) Uani 1 1 d .
C6 C 0.8393(2) 0.0980(2) -0.25778(18) 0.0355(5) Uani 1 1 d .
C7 C 0.8498(2) 0.1212(2) -0.15879(17) 0.0337(5) Uani 1 1 d .
H7 H 0.7806 0.1307 -0.1402 0.040 Uiso 1 1 calc R
C8 C 0.7155(2) 0.0861(2) -0.33716(19) 0.0453(6) Uani 1 1 d .
H8A H 0.6544 0.1013 -0.3062 0.068 Uiso 1 1 calc R
H8B H 0.6994 0.0075 -0.3776 0.068 Uiso 1 1 calc R
H8C H 0.7123 0.1417 -0.3791 0.068 Uiso 1 1 calc R
C9 C 0.9290(3) 0.0602(3) -0.39350(19) 0.0504(7) Uani 1 1 d .
H9A H 1.0082 0.0487 -0.3997 0.076 Uiso 1 1 calc R
H9B H 0.8949 0.1258 -0.4224 0.076 Uiso 1 1 calc R
H9C H 0.8748 -0.0096 -0.4285 0.076 Uiso 1 1 calc R
C10 C 0.9361(2) 0.1615(2) 0.07845(17) 0.0367(5) Uani 1 1 d .
H10A H 0.9703 0.1194 0.1325 0.044 Uiso 1 1 calc R
H10B H 0.8524 0.1281 0.0399 0.044 Uiso 1 1 calc R
C11 C 0.9331(2) 0.2891(2) 0.12349(16) 0.0320(5) Uani 1 1 d .
H11A H 0.8669 0.2966 0.1504 0.038 Uiso 1 1 calc R
H11B H 0.9142 0.3333 0.0702 0.038 Uiso 1 1 calc R
C12 C 1.0384(2) 0.3544(2) 0.33795(16) 0.0351(5) Uani 1 1 d .
C13 C 1.0013(3) 0.2281(3) 0.3322(2) 0.0570(8) Uani 1 1 d .
H13A H 1.0633 0.1790 0.3203 0.085 Uiso 1 1 calc R
H13B H 0.9240 0.2041 0.2778 0.085 Uiso 1 1 calc R
H13C H 0.9929 0.2206 0.3947 0.085 Uiso 1 1 calc R
C14 C 0.9398(2) 0.4300(3) 0.35349(18) 0.0442(6) Uani 1 1 d .
H14A H 0.8658 0.4102 0.2950 0.066 Uiso 1 1 calc R
H14B H 0.9665 0.5115 0.3637 0.066 Uiso 1 1 calc R
H14C H 0.9236 0.4169 0.4117 0.066 Uiso 1 1 calc R
C15 C 1.1555(2) 0.3898(3) 0.42752(17) 0.0457(6) Uani 1 1 d .
H15A H 1.1412 0.3818 0.4877 0.069 Uiso 1 1 calc R
H15B H 1.1817 0.4704 0.4333 0.069 Uiso 1 1 calc R
H15C H 1.2184 0.3399 0.4187 0.069 Uiso 1 1 calc R
C16 C 1.0781(2) 0.5060(2) 0.20051(16) 0.0305(5) Uani 1 1 d .
C17 C 0.9556(2) 0.5593(2) 0.16814(18) 0.0374(5) Uani 1 1 d .
H17A H 0.9674 0.6364 0.1563 0.056 Uiso 1 1 calc R
H17B H 0.9211 0.5655 0.2204 0.056 Uiso 1 1 calc R
H17C H 0.9004 0.5100 0.1072 0.056 Uiso 1 1 calc R
C18 C 1.1662(2) 0.5883(2) 0.29183(18) 0.0420(6) Uani 1 1 d .
H18A H 1.2427 0.5528 0.3157 0.063 Uiso 1 1 calc R
H18B H 1.1313 0.6035 0.3441 0.063 Uiso 1 1 calc R
H18C H 1.1808 0.6611 0.2740 0.063 Uiso 1 1 calc R
C19 C 1.1298(2) 0.4945(2) 0.11723(18) 0.0423(6) Uani 1 1 d .
H19A H 1.1315 0.5693 0.0985 0.063 Uiso 1 1 calc R
H19B H 1.0790 0.4371 0.0598 0.063 Uiso 1 1 calc R
H19C H 1.2121 0.4699 0.1402 0.063 Uiso 1 1 calc R
P2 P 0.57538(5) 0.24961(5) 0.23119(4) 0.02704(16) Uani 1 1 d .
C21 C 0.6334(2) 0.3871(2) 0.05600(18) 0.0388(6) Uani 1 1 d .
H21 H 0.6838 0.4127 0.1233 0.047 Uiso 1 1 calc R
N21 N 0.51196(17) 0.36641(16) 0.02741(13) 0.0324(4) Uani 1 1 d .
N22 N 0.67588(18) 0.36876(19) -0.01681(15) 0.0403(5) Uani 1 1 d .
C22 C 0.4700(2) 0.33196(19) -0.07469(16) 0.0286(5) Uani 1 1 d .
C23 C 0.5731(2) 0.3333(2) -0.10090(17) 0.0317(5) Uani 1 1 d .
C24 C 0.5615(2) 0.3084(2) -0.19990(17) 0.0349(5) Uani 1 1 d .
H24 H 0.6310 0.3091 -0.2181 0.042 Uiso 1 1 calc R
C25 C 0.4478(2) 0.2827(2) -0.27171(16) 0.0323(5) Uani 1 1 d .
C26 C 0.3438(2) 0.28204(19) -0.24471(16) 0.0312(5) Uani 1 1 d .
C27 C 0.3547(2) 0.3051(2) -0.14601(16) 0.0316(5) Uani 1 1 d .
H27 H 0.2855 0.3026 -0.1275 0.038 Uiso 1 1 calc R
C28 C 0.4343(2) 0.2551(2) -0.37988(17) 0.0427(6) Uani 1 1 d .
H28A H 0.5135 0.2654 -0.3858 0.064 Uiso 1 1 calc R
H28B H 0.3795 0.3071 -0.4148 0.064 Uiso 1 1 calc R
H28C H 0.4012 0.1749 -0.4091 0.064 Uiso 1 1 calc R
C29 C 0.2199(2) 0.2575(2) -0.32424(17) 0.0411(6) Uani 1 1 d .
H29A H 0.1588 0.2551 -0.2935 0.062 Uiso 1 1 calc R
H29B H 0.2160 0.1828 -0.3684 0.062 Uiso 1 1 calc R
H29C H 0.2046 0.3185 -0.3624 0.062 Uiso 1 1 calc R
C30 C 0.4401(2) 0.3788(2) 0.09127(17) 0.0363(6) Uani 1 1 d .
H30A H 0.3572 0.3956 0.0533 0.044 Uiso 1 1 calc R
H30B H 0.4757 0.4453 0.1472 0.044 Uiso 1 1 calc R
C31 C 0.43352(19) 0.2707(2) 0.13198(16) 0.0316(5) Uani 1 1 d .
H31A H 0.4136 0.2023 0.0769 0.038 Uiso 1 1 calc R
H31B H 0.3670 0.2753 0.1585 0.038 Uiso 1 1 calc R
C32 C 0.5369(2) 0.2987(2) 0.34606(16) 0.0372(6) Uani 1 1 d .
C33 C 0.5027(3) 0.4239(3) 0.3450(2) 0.0626(9) Uani 1 1 d .
H33A H 0.4943 0.4589 0.4081 0.094 Uiso 1 1 calc R
H33B H 0.4260 0.4241 0.2908 0.094 Uiso 1 1 calc R
H33C H 0.5661 0.4684 0.3353 0.094 Uiso 1 1 calc R
C34 C 0.4357(2) 0.2285(3) 0.35703(18) 0.0481(7) Uani 1 1 d .
H34A H 0.4612 0.1514 0.3657 0.072 Uiso 1 1 calc R
H34B H 0.3632 0.2212 0.2976 0.072 Uiso 1 1 calc R
H34C H 0.4176 0.2677 0.4149 0.072 Uiso 1 1 calc R
C35 C 0.6518(2) 0.3029(3) 0.43677(18) 0.0487(7) Uani 1 1 d .
H35A H 0.7165 0.3505 0.4318 0.073 Uiso 1 1 calc R
H35B H 0.6768 0.2244 0.4395 0.073 Uiso 1 1 calc R
H35C H 0.6357 0.3363 0.4970 0.073 Uiso 1 1 calc R
C36 C 0.5762(2) 0.0877(2) 0.20251(17) 0.0334(5) Uani 1 1 d .
C37 C 0.4547(2) 0.0172(2) 0.16750(19) 0.0417(6) Uani 1 1 d .
H37A H 0.4670 -0.0653 0.1542 0.063 Uiso 1 1 calc R
H37B H 0.4004 0.0379 0.1068 0.063 Uiso 1 1 calc R
H37C H 0.4187 0.0340 0.2190 0.063 Uiso 1 1 calc R
C38 C 0.6638(2) 0.0466(2) 0.2926(2) 0.0471(7) Uani 1 1 d .
H38A H 0.6274 0.0518 0.3437 0.071 Uiso 1 1 calc R
H38B H 0.7398 0.0955 0.3193 0.071 Uiso 1 1 calc R
H38C H 0.6799 -0.0337 0.2722 0.071 Uiso 1 1 calc R
C39 C 0.6297(2) 0.0640(2) 0.11974(19) 0.0455(6) Uani 1 1 d .
H39A H 0.6319 -0.0195 0.0986 0.068 Uiso 1 1 calc R
H39B H 0.7118 0.1012 0.1445 0.068 Uiso 1 1 calc R
H39C H 0.5793 0.0953 0.0634 0.068 Uiso 1 1 calc R

loop_
_atom_site_aniso_label
_atom_site_aniso_U_11
_atom_site_aniso_U_22
_atom_site_aniso_U_33
_atom_site_aniso_U_23
_atom_site_aniso_U_13
_atom_site_aniso_U_12
P1 0.0271(3) 0.0292(3) 0.0228(3) 0.0042(2) 0.0068(2) 0.0054(2)
C1 0.0372(14) 0.0342(13) 0.0365(14) -0.0018(10) 0.0076(10) 0.0046(11)
N1 0.0360(11) 0.0307(11) 0.0315(11) -0.0010(8) 0.0121(8) 0.0021(8)
N2 0.0359(12) 0.0431(12) 0.0401(12) -0.0002(9) 0.0121(9) 0.0084(9)
C2 0.0377(13) 0.0254(11) 0.0305(12) 0.0031(9) 0.0140(10) 0.0036(9)
C3 0.0358(13) 0.0276(12) 0.0375(13) 0.0023(9) 0.0143(10) 0.0057(10)
C4 0.0413(14) 0.0361(13) 0.0422(15) 0.0067(10) 0.0221(11) 0.0097(11)
C5 0.0490(15) 0.0310(13) 0.0336(13) 0.0060(10) 0.0183(11) 0.0049(11)
C6 0.0374(13) 0.0298(12) 0.0374(14) 0.0076(10) 0.0107(10) 0.0040(10)
C7 0.0347(13) 0.0316(12) 0.0356(13) 0.0059(10) 0.0142(10) 0.0023(10)
C8 0.0460(16) 0.0515(16) 0.0348(15) 0.0084(11) 0.0103(12) 0.0010(12)
C9 0.0594(18) 0.0552(18) 0.0387(16) 0.0099(12) 0.0198(13) 0.0062(14)
C10 0.0426(14) 0.0358(13) 0.0295(13) -0.0017(9) 0.0148(10) -0.0049(11)
C11 0.0319(12) 0.0347(13) 0.0282(12) 0.0026(9) 0.0114(9) 0.0039(10)
C12 0.0396(14) 0.0402(14) 0.0246(12) 0.0083(9) 0.0096(10) 0.0038(11)
C13 0.086(2) 0.0477(17) 0.0452(17) 0.0164(13) 0.0299(16) -0.0030(15)
C14 0.0424(15) 0.0616(17) 0.0305(14) 0.0047(11) 0.0178(11) 0.0069(13)
C15 0.0479(16) 0.0616(18) 0.0244(13) 0.0126(11) 0.0068(11) 0.0103(13)
C16 0.0294(12) 0.0331(12) 0.0284(12) 0.0071(9) 0.0090(9) 0.0029(10)
C17 0.0423(14) 0.0337(13) 0.0364(14) 0.0115(10) 0.0116(11) 0.0104(11)
C18 0.0456(15) 0.0348(14) 0.0400(15) 0.0047(11) 0.0099(12) -0.0028(11)
C19 0.0395(14) 0.0556(17) 0.0381(14) 0.0174(12) 0.0175(11) 0.0044(12)
P2 0.0273(3) 0.0303(3) 0.0226(3) 0.0064(2) 0.0071(2) 0.0042(2)
C21 0.0390(14) 0.0419(15) 0.0322(13) 0.0137(10) 0.0055(10) 0.0028(11)
N21 0.0383(11) 0.0342(11) 0.0262(10) 0.0105(8) 0.0110(8) 0.0092(9)
N22 0.0356(11) 0.0510(13) 0.0341(12) 0.0149(9) 0.0091(9) 0.0013(10)
C22 0.0348(12) 0.0289(12) 0.0243(12) 0.0105(9) 0.0105(9) 0.0092(9)
C23 0.0322(12) 0.0334(13) 0.0300(12) 0.0119(9) 0.0085(9) 0.0054(10)
C24 0.0363(13) 0.0390(13) 0.0358(14) 0.0138(10) 0.0173(10) 0.0083(11)
C25 0.0398(13) 0.0337(13) 0.0272(12) 0.0107(9) 0.0140(10) 0.0092(10)
C26 0.0350(13) 0.0306(12) 0.0274(12) 0.0105(9) 0.0080(10) 0.0088(10)
C27 0.0322(12) 0.0360(13) 0.0310(12) 0.0131(9) 0.0132(10) 0.0126(10)
C28 0.0490(16) 0.0520(16) 0.0304(14) 0.0115(11) 0.0163(11) 0.0114(12)
C29 0.0385(14) 0.0550(17) 0.0294(13) 0.0144(11) 0.0085(10) 0.0126(12)
C30 0.0452(14) 0.0425(14) 0.0272(12) 0.0137(10) 0.0164(10) 0.0196(11)
C31 0.0269(11) 0.0422(14) 0.0259(12) 0.0085(9) 0.0085(9) 0.0071(10)
C32 0.0450(15) 0.0429(14) 0.0213(12) 0.0043(9) 0.0101(10) 0.0102(11)
C33 0.097(3) 0.0489(18) 0.0413(17) 0.0012(13) 0.0286(16) 0.0282(17)
C34 0.0435(15) 0.079(2) 0.0261(13) 0.0103(12) 0.0177(11) 0.0097(14)
C35 0.0519(17) 0.0602(18) 0.0249(14) 0.0011(11) 0.0067(11) -0.0010(14)
C36 0.0325(13) 0.0318(13) 0.0356(13) 0.0051(10) 0.0127(10) 0.0072(10)
C37 0.0485(16) 0.0317(13) 0.0440(15) 0.0041(11) 0.0173(12) -0.0016(11)
C38 0.0484(16) 0.0399(15) 0.0515(17) 0.0172(12) 0.0116(13) 0.0162(12)
C39 0.0426(15) 0.0483(16) 0.0457(16) 0.0013(12) 0.0206(12) 0.0114(12)

loop_
_atom_type_symbol
_atom_type_description
_atom_type_scat_dispersion_real
_atom_type_scat_dispersion_imag
_atom_type_scat_source
C C 0.0181 0.0091 'International Tables Vol C Tables 4.2.6.8 and 6.1.1.4'
H H 0.0000 0.0000 'International Tables Vol C Tables 4.2.6.8 and 6.1.1.4'
N N 0.0311 0.0180 'International Tables Vol C Tables 4.2.6.8 and 6.1.1.4'
P P 0.2955 0.4335 'International Tables Vol C Tables 4.2.6.8 and 6.1.1.4'

loop_
_geom_angle_atom_site_label_1
_geom_angle_atom_site_label_2
_geom_angle_atom_site_label_3
_geom_angle
C11 P1 C16 100.76(10)
C11 P1 C12 101.90(11)
C16 P1 C12 110.38(10)
N2 C1 N1 114.7(2)
C1 N1 C2 106.02(19)
C1 N1 C10 126.7(2)
C2 N1 C10 127.3(2)
C1 N2 C3 103.7(2)
N1 C2 C7 132.9(2)
N1 C2 C3 105.3(2)
C7 C2 C3 121.7(2)
C4 C3 N2 129.5(2)
C4 C3 C2 120.1(2)
N2 C3 C2 110.3(2)
C5 C4 C3 119.3(2)
C4 C5 C6 120.1(2)
C4 C5 C9 119.9(2)
C6 C5 C9 120.0(2)
C7 C6 C5 121.0(2)
C7 C6 C8 119.4(2)
C5 C6 C8 119.5(2)
C6 C7 C2 117.7(2)
N1 C10 C11 112.87(19)
C10 C11 P1 114.45(16)
C14 C12 C15 109.2(2)
C14 C12 C13 109.2(2)
C15 C12 C13 107.4(2)
C14 C12 P1 117.31(16)
C15 C12 P1 107.52(17)
C13 C12 P1 105.76(17)
C19 C16 C18 107.78(19)
C19 C16 C17 108.89(18)
C18 C16 C17 108.81(19)
C19 C16 P1 103.72(16)
C18 C16 P1 110.58(16)
C17 C16 P1 116.63(16)
C31 P2 C36 100.84(11)
C31 P2 C32 101.87(10)
C36 P2 C32 110.25(11)
N22 C21 N21 114.7(2)
C21 N21 C22 106.03(19)
C21 N21 C30 127.0(2)
C22 N21 C30 127.0(2)
C21 N22 C23 103.6(2)
N21 C22 C27 133.0(2)
N21 C22 C23 105.3(2)
C27 C22 C23 121.6(2)
C24 C23 N22 129.6(2)
C24 C23 C22 120.0(2)
N22 C23 C22 110.3(2)
C25 C24 C23 119.3(2)
C24 C25 C26 120.4(2)
C24 C25 C28 119.7(2)
C26 C25 C28 119.9(2)
C27 C26 C25 120.6(2)
C27 C26 C29 119.6(2)
C25 C26 C29 119.8(2)
C26 C27 C22 118.1(2)
N21 C30 C31 112.58(18)
C30 C31 P2 114.09(16)
C34 C32 C35 108.8(2)
C34 C32 C33 109.3(2)
C35 C32 C33 107.2(2)
C34 C32 P2 117.26(18)
C35 C32 P2 108.38(17)
C33 C32 P2 105.36(17)
C37 C36 C39 109.0(2)
C37 C36 C38 108.7(2)
C39 C36 C38 107.7(2)
C37 C36 P2 117.34(16)
C39 C36 P2 103.61(16)
C38 C36 P2 110.05(17)

loop_
_geom_bond_atom_site_label_1
_geom_bond_atom_site_label_2
_geom_bond_distance
P1 C11 1.854(2)
P1 C16 1.887(2)
P1 C12 1.888(2)
C1 N2 1.313(3)
C1 N1 1.363(3)
N1 C2 1.383(3)
N1 C10 1.459(3)
N2 C3 1.397(3)
C2 C7 1.393(3)
C2 C3 1.402(3)
C3 C4 1.388(3)
C4 C5 1.385(3)
C5 C6 1.418(3)
C5 C9 1.512(3)
C6 C7 1.391(3)
C6 C8 1.511(3)
C10 C11 1.532(3)
C12 C14 1.526(3)
C12 C15 1.534(3)
C12 C13 1.534(4)
C16 C19 1.534(3)
C16 C18 1.535(3)
C16 C17 1.541(3)
P2 C31 1.862(2)
P2 C36 1.881(2)
P2 C32 1.886(2)
C21 N22 1.316(3)
C21 N21 1.356(3)
N21 C22 1.384(3)
N21 C30 1.460(3)
N22 C23 1.393(3)
C22 C27 1.394(3)
C22 C23 1.401(3)
C23 C24 1.387(3)
C24 C25 1.381(3)
C25 C26 1.419(3)
C25 C28 1.513(3)
C26 C27 1.385(3)
C26 C29 1.511(3)
C30 C31 1.528(3)
C32 C34 1.527(4)
C32 C35 1.535(3)
C32 C33 1.539(4)
C36 C37 1.530(3)
C36 C39 1.538(3)
C36 C38 1.542(3)
